data_4000268
_journal_name_full 'Chemistry of Materials'
_journal_year 2003
_chemical_formula_sum 'C9 H12 N2 O4'
_chemical_formula_weight 212.21
_space_group_IT_number 9
_symmetry_cell_setting monoclinic
_symmetry_space_group_name_Hall 'C -2yc'
_symmetry_space_group_name_H-M 'C 1 c 1'
_atom_sites_solution_hydrogens geom
_atom_sites_solution_primary direct
_atom_sites_solution_secondary difmap
_cell_angle_alpha 90.00
_cell_angle_beta 127.96(3)
_cell_angle_gamma 90.00
_cell_formula_units_Z 4
_cell_length_a 14.932(3)
_cell_length_b 8.976(3)
_cell_length_c 10.100(4)
_cell_measurement_reflns_used 25
_cell_measurement_temperature 293(2)
_cell_measurement_theta_max 12
_cell_measurement_theta_min 8
_cell_volume 1067.3(6)
_diffrn_ambient_temperature 293(2)
_diffrn_detector_area_resol_mean ?
_diffrn_measurement_device_type CAD-4
_diffrn_measurement_method OMEGA-2-THETA
_diffrn_radiation_monochromator graphite
_diffrn_radiation_source 'fine-focus sealed tube'
_diffrn_radiation_type MoK\a
_diffrn_radiation_wavelength 0.70930
_diffrn_reflns_av_R_equivalents 0.0000
_diffrn_reflns_av_sigmaI/netI 0.0237
_diffrn_reflns_limit_h_max 13
_diffrn_reflns_limit_h_min -17
_diffrn_reflns_limit_k_max 10
_diffrn_reflns_limit_k_min 0
_diffrn_reflns_limit_l_max 11
_diffrn_reflns_limit_l_min 0
_diffrn_reflns_number 932
_diffrn_reflns_theta_max 24.91
_diffrn_reflns_theta_min 2.85
_diffrn_standards_decay_% NIL
_diffrn_standards_interval_count 1HR
_diffrn_standards_interval_time ?
_diffrn_standards_number 3
_exptl_absorpt_coefficient_mu 0.105
_exptl_absorpt_correction_T_max ?
_exptl_absorpt_correction_T_min ?
_exptl_absorpt_correction_type ?
_exptl_crystal_colour COLORLESS
_exptl_crystal_density_diffrn 1.321
_exptl_crystal_density_meas ?
_exptl_crystal_density_method 'not measured'
_exptl_crystal_description NEEDLE
_exptl_crystal_F_000 448
_exptl_crystal_size_max 0.2
_exptl_crystal_size_mid 0.13
_exptl_crystal_size_min 0.09
_refine_ls_abs_structure_details 'Flack H D (1983), Acta Cryst. A39, 876-881'
_refine_ls_abs_structure_Flack -1(2)
_refine_ls_extinction_coef ?
_refine_ls_extinction_method none
_refine_ls_goodness_of_fit_ref 1.028
_refine_ls_hydrogen_treatment mixed
_refine_ls_matrix_type full
_refine_ls_number_parameters 139
_refine_ls_number_reflns 932
_refine_ls_number_restraints 2
_refine_ls_restrained_S_all 1.027
_refine_ls_R_factor_all 0.0470
_refine_ls_R_factor_gt 0.0434
_refine_ls_shift/su_max 0.000
_refine_ls_shift/su_mean 0.000
_refine_ls_structure_factor_coef Fsqd
_refine_ls_weighting_details 'w=1/[\s^2^(Fo^2^)+(0.0838P)^2^+0.3128P] where P=(Fo^2^+2Fc^2^)/3'
_refine_ls_weighting_scheme calc
_refine_ls_wR_factor_gt 0.1147
_refine_ls_wR_factor_ref 0.1176
_reflns_number_gt 859
_reflns_number_total 932
_reflns_threshold_expression >2sigma(I)
_cod_depositor_comments
;
The following automatic conversions were performed:
'_symmetry_cell_setting' value 'MONOCLINIC' changed to 'monoclinic'
according to '/home/saulius/struct/CIF-dictionaries/cif_core.dic'
dictionary named 'cif_core.dic' version 2.4.1 from 2010-06-29.

Automatic conversion script
Id: cif_fix_enum 1527 2010-12-29 10:47:43Z saulius 

The following automatic conversions were performed:

'_refine_ls_weighting_scheme' value 'calc
w=1/[\s^2^(Fo^2^)+(0.0838P)^2^+0.3128P] where P=(Fo^2^+2Fc^2^)/3' was
changed to 'calc'. New tag '_refine_ls_weighting_details' was
created. The value of the new tag was set to
'w=1/[\s^2^(Fo^2^)+(0.0838P)^2^+0.3128P] where P=(Fo^2^+2Fc^2^)/3'.

Automatic conversion script
Id: cif_fix_values 3143 2015-03-26 13:38:13Z robertas 
;
_cod_original_sg_symbol_H-M 'C c'
_cod_database_code 4000268

loop_
_symmetry_equiv_pos_as_xyz
'x, y, z'
'x, -y, z+1/2'
'x+1/2, y+1/2, z'
'x+1/2, -y+1/2, z+1/2'

loop_
_atom_site_label
_atom_site_type_symbol
_atom_site_fract_x
_atom_site_fract_y
_atom_site_fract_z
_atom_site_U_iso_or_equiv
_atom_site_adp_type
_atom_site_occupancy
_atom_site_calc_flag
_atom_site_refinement_flags
_atom_site_disorder_assembly
_atom_site_disorder_group
O3 O 0.2006(2) 0.5566(3) 0.4318(3) 0.0475(6) Uani 1 d . . .
N1 N -0.0375(2) 0.7388(4) -0.0650(3) 0.0476(8) Uani 1 d . . .
C5 C 0.2139(3) 0.6719(3) 0.6968(4) 0.0385(8) Uani 1 d . . .
O2 O 0.3074(2) 0.6695(4) 0.8318(3) 0.0672(9) Uani 1 d . . .
C1 C 0.1819(3) 0.7702(3) 0.5533(5) 0.0374(7) Uani 1 d . . .
O1 O 0.1307(2) 0.5863(3) 0.6619(3) 0.0548(7) Uani 1 d . . .
C6 C 0.1444(3) 0.6741(4) 0.4018(4) 0.0412(8) Uani 1 d . . .
N2 N -0.1366(2) 0.8514(4) -0.3005(4) 0.0506(8) Uani 1 d . . .
C8 C -0.0722(3) 0.7492(5) -0.3059(5) 0.0558(10) Uani 1 d . . .
H8 H -0.0715 0.7316 -0.3961 0.067 Uiso 1 calc R . .
O4 O 0.0646(3) 0.7185(4) 0.2607(4) 0.0854(12) Uani 1 d . . .
C4 C 0.2734(4) 0.8869(5) 0.5973(6) 0.0573(10) Uani 1 d . . .
H4A H 0.3420 0.8816 0.7127 0.069 Uiso 1 calc R . .
H4B H 0.2912 0.8877 0.5198 0.069 Uiso 1 calc R . .
C2 C 0.1028(3) 0.9005(4) 0.5206(5) 0.0562(10) Uani 1 d . . .
H2A H 0.0352 0.9083 0.4046 0.067 Uiso 1 calc R . .
H2B H 0.0835 0.9024 0.5964 0.067 Uiso 1 calc R . .
C9 C -0.0095(4) 0.6780(5) -0.1578(5) 0.0562(10) Uani 1 d . . .
H9 H 0.0427 0.6020 -0.1254 0.067 Uiso 1 calc R . .
C7 C -0.1139(3) 0.8436(4) -0.1523(5) 0.0506(9) Uani 1 d . . .
H7 H -0.1463 0.9022 -0.1158 0.061 Uiso 1 calc R . .
C3 C 0.1942(6) 1.0075(5) 0.5666(15) 0.133(3) Uani 1 d . . .
H3A H 0.1729 1.0729 0.4748 0.160 Uiso 1 calc R . .
H3B H 0.2221 1.0650 0.6665 0.160 Uiso 1 calc R . .
H2N H -0.1869 0.9153 -0.3843 0.059(12) Uiso 1 d R . .
H1O H 0.1689 0.5005 0.7713 0.15(3) Uiso 1 d R . .
H1N H -0.0148 0.7143 0.0356 0.065(13) Uiso 1 d R . .

loop_
_atom_site_aniso_label
_atom_site_aniso_U_11
_atom_site_aniso_U_22
_atom_site_aniso_U_33
_atom_site_aniso_U_23
_atom_site_aniso_U_13
_atom_site_aniso_U_12
O3 0.0606(15) 0.0484(13) 0.0336(12) -0.0047(10) 0.0290(12) 0.0043(12)
N1 0.0506(18) 0.0550(18) 0.0283(15) 0.0077(12) 0.0197(14) 0.0039(14)
C5 0.0447(19) 0.0369(16) 0.0302(18) -0.0072(13) 0.0212(16) 0.0011(14)
O2 0.0534(17) 0.078(2) 0.0330(15) 0.0046(12) 0.0080(14) -0.0093(15)
C1 0.0382(15) 0.0377(14) 0.0336(15) 0.0008(14) 0.0207(13) 0.0033(15)
O1 0.0487(13) 0.0734(18) 0.0352(13) 0.0095(12) 0.0221(11) -0.0067(13)
C6 0.0452(17) 0.052(2) 0.0246(17) 0.0027(14) 0.0206(15) -0.0025(15)
N2 0.0424(16) 0.0524(17) 0.0376(16) 0.0139(14) 0.0148(14) 0.0047(15)
C8 0.058(2) 0.071(2) 0.0333(19) 0.0031(16) 0.0255(17) 0.0018(19)
O4 0.100(3) 0.100(3) 0.0291(14) 0.0094(17) 0.0256(17) 0.033(2)
C4 0.055(2) 0.050(2) 0.065(3) -0.0017(18) 0.036(2) -0.0099(18)
C2 0.054(2) 0.048(2) 0.060(3) 0.0053(17) 0.032(2) 0.0126(18)
C9 0.055(2) 0.060(2) 0.048(2) 0.0101(18) 0.0288(19) 0.0182(18)
C7 0.047(2) 0.0492(19) 0.047(2) -0.0002(16) 0.0245(18) 0.0046(17)
C3 0.120(5) 0.041(2) 0.268(11) -0.014(5) 0.134(7) -0.008(3)
